data_4515998
loop_
_publ_author_name
'Siddaraju, Yogesh'
'Prabhu, Kandikere Ramaiah'

_publ_section_title
;
 Iodine-Catalyzed Chemoselective Hydroamination Reaction Using
 5-Mercaptotetrazoles Derivatives.
;
_journal_issue 5
_journal_name_full 'ACS omega'
_journal_page_first 4908
_journal_page_last 4917
_journal_paper_doi 10.1021/acsomega.8b00499
_journal_volume 3
_journal_year 2018
_chemical_formula_moiety 'C13 H18 N4 S'
_chemical_formula_sum 'C13 H18 N4 S'
_chemical_formula_weight 262.38
_space_group_crystal_system triclinic
_space_group_IT_number 2
_space_group_name_Hall '-P 1'
_space_group_name_H-M_alt 'P -1'
_atom_sites_solution_hydrogens geom
_atom_sites_solution_primary dual
_audit_creation_date 2017-05-24
_audit_creation_method
;
Olex2 1.2
(compiled 2017.03.02 svn.r3394 for OlexSys, GUI svn.r5324)
;
_cell_angle_alpha 82.547(13)
_cell_angle_beta 79.592(13)
_cell_angle_gamma 67.366(12)
_cell_formula_units_Z 2
_cell_length_a 7.720(4)
_cell_length_b 8.727(5)
_cell_length_c 11.731(6)
_cell_measurement_reflns_used 6365
_cell_measurement_temperature 296.15
_cell_measurement_theta_max 27.884
_cell_measurement_theta_min 1.769
_cell_volume 715.9(7)
_computing_cell_refinement 'SAINT v8.27A (Bruker, 2012)'
_computing_data_reduction 'SAINT v8.27A (Bruker, 2012)'
_computing_molecular_graphics 'Olex2 (Dolomanov et al., 2009)'
_computing_publication_material 'Olex2 (Dolomanov et al., 2009)'
_computing_structure_refinement 'ShelXL (Sheldrick, 2015)'
_computing_structure_solution 'ShelXT (Sheldrick, 2015)'
_diffrn_ambient_temperature 296.15
_diffrn_detector 'Bruker APEX2 area detector'
_diffrn_detector_area_resol_mean 7.9
_diffrn_detector_type 'CCD area detector'
_diffrn_measured_fraction_theta_full 1.000
_diffrn_measured_fraction_theta_max 1.000
_diffrn_measurement_device 'three-circle diffractometer'
_diffrn_radiation_probe x-ray
_diffrn_radiation_type MoK\a
_diffrn_radiation_wavelength 0.71073
_diffrn_reflns_av_R_equivalents 0.0718
_diffrn_reflns_av_unetI/netI 0.1927
_diffrn_reflns_Laue_measured_fraction_full 1.000
_diffrn_reflns_Laue_measured_fraction_max 1.000
_diffrn_reflns_limit_h_max 9
_diffrn_reflns_limit_h_min -9
_diffrn_reflns_limit_k_max 10
_diffrn_reflns_limit_k_min -10
_diffrn_reflns_limit_l_max 13
_diffrn_reflns_limit_l_min -13
_diffrn_reflns_number 16712
_diffrn_reflns_point_group_measured_fraction_full 1.000
_diffrn_reflns_point_group_measured_fraction_max 1.000
_diffrn_reflns_theta_full 24.999
_diffrn_reflns_theta_max 24.999
_diffrn_reflns_theta_min 1.769
_diffrn_source 'microfocus sealed X-ray tube'
_diffrn_source_type 'Incoatec I\ms'
_diffrn_standards_number 0
_exptl_absorpt_coefficient_mu 0.215
_exptl_absorpt_correction_T_max 0.7456
_exptl_absorpt_correction_T_min 0.6589
_exptl_absorpt_correction_type multi-scan
_exptl_absorpt_process_details
;
CrysAlisPro 1.171.38.43 (Rigaku Oxford Diffraction, 2015)
Empirical absorption correction using spherical harmonics,
 implemented in SCALE3 ABSPACK scaling algorithm.
;
_exptl_crystal_colour 'clear whiteish colourless'
_exptl_crystal_colour_lustre clear
_exptl_crystal_colour_modifier whiteish
_exptl_crystal_colour_primary colourless
_exptl_crystal_density_diffrn 1.217
_exptl_crystal_description plate
_exptl_crystal_F_000 280
_exptl_crystal_size_max 0.23
_exptl_crystal_size_mid 0.22
_exptl_crystal_size_min 0.21
_refine_diff_density_max 0.322
_refine_diff_density_min -0.172
_refine_diff_density_rms 0.042
_refine_ls_extinction_method none
_refine_ls_goodness_of_fit_ref 1.128
_refine_ls_hydrogen_treatment constr
_refine_ls_matrix_type full
_refine_ls_number_parameters 167
_refine_ls_number_reflns 2518
_refine_ls_number_restraints 0
_refine_ls_restrained_S_all 1.128
_refine_ls_R_factor_all 0.1661
_refine_ls_R_factor_gt 0.0424
_refine_ls_shift/su_max 0.000
_refine_ls_shift/su_mean 0.000
_refine_ls_structure_factor_coef Fsqd
_refine_ls_weighting_details 'w=1/[\s^2^(Fo^2^)+(0.0695P)^2^+0.0228P] where P=(Fo^2^+2Fc^2^)/3'
_refine_ls_weighting_scheme calc
_refine_ls_wR_factor_gt 0.1198
_refine_ls_wR_factor_ref 0.1286
_reflns_Friedel_coverage 0.000
_reflns_number_gt 1671
_reflns_number_total 2518
_reflns_threshold_expression 'I > 2\s(I)'
_cod_data_source_file ao8b00499_si_002.cif
_cod_data_source_block red
_cod_original_cell_volume 715.8(7)
_cod_database_code 4515998
_shelx_shelxl_version_number 2014/7
_shelx_space_group_comment
;
The symmetry employed for this shelxl refinement is uniquely defined
by the following loop, which should always be used as a source of
symmetry information in preference to the above space-group names.
They are only intended as comments.
;
_olex2_refinement_description
;
1. Fixed Uiso
 At 1.2 times of:
  All C(H) groups
 At 1.5 times of:
  All C(H,H,H) groups
2.a Ternary CH refined with riding coordinates:
 C009(H009)
2.b Me refined with riding coordinates:
 C32(H32A,H32B,H32C)
2.c Aromatic/amide H refined with riding coordinates:
 C011(H011), C012(H012)
2.d Idealised Me refined as rotating group:
 C013(H01A,H01B,H01C), C015(H01D,H01E,H01F), C016(H01G,H01H,H01I), C017(H01J,
 H01K,H01L)
;
_olex2_submission_special_instructions 'No special instructions were received'

loop_
_space_group_symop_operation_xyz
'x, y, z'
'-x, -y, -z'

loop_
_atom_site_label
_atom_site_type_symbol
_atom_site_fract_x
_atom_site_fract_y
_atom_site_fract_z
_atom_site_U_iso_or_equiv
_atom_site_adp_type
_atom_site_occupancy
_atom_site_site_symmetry_order
_atom_site_calc_flag
_atom_site_refinement_flags_posn
S S 0.17210(8) 0.62262(8) 0.54442(5) 0.0556(2) Uani 1 1 d .
N4 N 0.3355(2) 0.3006(2) 0.48331(14) 0.0427(5) Uani 1 1 d .
N2 N 0.3747(2) 0.4727(2) 0.34631(14) 0.0382(5) Uani 1 1 d .
C004 C 0.2904(3) 0.4669(3) 0.45809(16) 0.0359(5) Uani 1 1 d .
C005 C 0.1039(3) 0.6638(3) 0.16396(17) 0.0406(6) Uani 1 1 d .
C006 C 0.1171(3) 0.9015(3) 0.24398(18) 0.0427(6) Uani 1 1 d .
C007 C 0.1942(3) 0.7299(3) 0.22867(16) 0.0374(5) Uani 1 1 d .
N3 N 0.4451(3) 0.2120(2) 0.39145(17) 0.0519(5) Uani 1 1 d .
C009 C 0.3796(3) 0.6233(3) 0.27511(17) 0.0416(6) Uani 1 1 d .
H009 H 0.4005 0.6924 0.3267 0.050 Uiso 1 1 calc R
N1 N 0.4705(3) 0.3160(2) 0.30939(16) 0.0527(6) Uani 1 1 d .
C011 C -0.0555(3) 0.7722(3) 0.11640(17) 0.0471(6) Uani 1 1 d .
H011 H -0.1128 0.7285 0.0728 0.057 Uiso 1 1 calc R
C012 C -0.0440(3) 1.0031(3) 0.19597(18) 0.0490(6) Uani 1 1 d .
H012 H -0.0939 1.1161 0.2080 0.059 Uiso 1 1 calc R
C013 C 0.5519(3) 0.5791(3) 0.1794(2) 0.0606(7) Uani 1 1 d .
H01A H 0.6642 0.5127 0.2130 0.091 Uiso 1 1 calc GR
H01B H 0.5650 0.6795 0.1420 0.091 Uiso 1 1 calc GR
H01C H 0.5342 0.5176 0.1232 0.091 Uiso 1 1 calc GR
C014 C -0.1336(3) 0.9419(3) 0.13033(17) 0.0478(6) Uani 1 1 d .
C015 C -0.3057(3) 1.0541(3) 0.0772(2) 0.0663(8) Uani 1 1 d .
H01D H -0.2687 1.1191 0.0119 0.099 Uiso 1 1 calc GR
H01E H -0.3938 1.1269 0.1338 0.099 Uiso 1 1 calc GR
H01F H -0.3645 0.9882 0.0517 0.099 Uiso 1 1 calc GR
C016 C 0.2073(4) 0.9833(3) 0.3118(2) 0.0668(8) Uani 1 1 d .
H01G H 0.2142 0.9318 0.3891 0.100 Uiso 1 1 calc GR
H01H H 0.1314 1.0997 0.3153 0.100 Uiso 1 1 calc GR
H01I H 0.3326 0.9695 0.2733 0.100 Uiso 1 1 calc GR
C017 C 0.1683(4) 0.4797(3) 0.1452(2) 0.0614(7) Uani 1 1 d .
H01J H 0.3035 0.4346 0.1236 0.092 Uiso 1 1 calc GR
H01K H 0.1082 0.4662 0.0844 0.092 Uiso 1 1 calc GR
H01L H 0.1339 0.4222 0.2157 0.092 Uiso 1 1 calc GR
C32 C 0.2765(4) 0.2176(3) 0.5899(2) 0.0594(7) Uani 1 1 d .
H32A H 0.3299 0.0995 0.5831 0.089 Uiso 1 1 calc R
H32B H 0.3199 0.2441 0.6538 0.089 Uiso 1 1 calc R
H32C H 0.1407 0.2545 0.6033 0.089 Uiso 1 1 calc R

loop_
_atom_site_aniso_label
_atom_site_aniso_U_11
_atom_site_aniso_U_22
_atom_site_aniso_U_33
_atom_site_aniso_U_23
_atom_site_aniso_U_13
_atom_site_aniso_U_12
S 0.0561(4) 0.0520(5) 0.0466(4) -0.0114(3) -0.0031(3) -0.0063(3)
N4 0.0396(10) 0.0415(13) 0.0445(10) 0.0034(9) -0.0067(8) -0.0138(9)
N2 0.0409(10) 0.0346(11) 0.0379(9) -0.0032(8) -0.0038(7) -0.0133(9)
C004 0.0303(11) 0.0379(14) 0.0378(11) 0.0023(9) -0.0111(8) -0.0094(10)
C005 0.0428(13) 0.0450(15) 0.0364(11) -0.0035(10) -0.0033(9) -0.0195(12)
C006 0.0472(13) 0.0382(15) 0.0454(12) -0.0021(10) -0.0040(10) -0.0200(12)
C007 0.0386(12) 0.0401(14) 0.0341(10) 0.0021(9) -0.0023(9) -0.0180(11)
N3 0.0549(13) 0.0378(13) 0.0572(12) -0.0032(10) -0.0063(9) -0.0116(11)
C009 0.0427(12) 0.0434(14) 0.0427(11) -0.0010(10) -0.0067(9) -0.0207(12)
N1 0.0601(13) 0.0389(13) 0.0502(11) -0.0081(10) -0.0013(9) -0.0100(11)
C011 0.0446(14) 0.0601(17) 0.0407(12) -0.0064(11) -0.0046(10) -0.0234(14)
C012 0.0494(14) 0.0397(15) 0.0524(13) 0.0006(11) -0.0031(11) -0.0135(13)
C013 0.0464(14) 0.071(2) 0.0601(15) 0.0115(13) -0.0014(11) -0.0251(15)
C014 0.0383(13) 0.0597(17) 0.0388(12) 0.0021(11) -0.0004(10) -0.0151(12)
C015 0.0495(16) 0.078(2) 0.0577(15) 0.0030(14) -0.0077(12) -0.0106(15)
C016 0.0750(19) 0.0458(17) 0.091(2) -0.0100(15) -0.0253(15) -0.0276(16)
C017 0.0667(17) 0.0572(19) 0.0683(16) -0.0146(14) -0.0205(13) -0.0238(15)
C32 0.0547(15) 0.0573(18) 0.0618(15) 0.0173(12) -0.0098(12) -0.0221(14)

loop_
_atom_type_symbol
_atom_type_description
_atom_type_scat_dispersion_real
_atom_type_scat_dispersion_imag
_atom_type_scat_source
C C 0.0030 0.0020 'International Tables Vol C Tables 4.2.6.8 and 6.1.1.4'
H H 0.0000 0.0000 'International Tables Vol C Tables 4.2.6.8 and 6.1.1.4'
N N 0.0060 0.0030 'International Tables Vol C Tables 4.2.6.8 and 6.1.1.4'
S S 0.1250 0.1230 'International Tables Vol C Tables 4.2.6.8 and 6.1.1.4'

loop_
_geom_angle_atom_site_label_1
_geom_angle_atom_site_label_2
_geom_angle_atom_site_label_3
_geom_angle
C004 N4 N3 111.25(18)
C004 N4 C32 127.78(17)
N3 N4 C32 120.95(19)
C004 N2 C009 126.18(17)
C004 N2 N1 110.68(17)
N1 N2 C009 122.94(15)
N4 C004 S 128.86(16)
N2 C004 S 128.86(18)
N2 C004 N4 102.21(17)
C007 C005 C017 123.9(2)
C011 C005 C007 118.5(2)
C011 C005 C017 117.58(18)
C007 C006 C016 122.0(2)
C012 C006 C007 120.15(18)
C012 C006 C016 117.8(2)
C005 C007 C009 122.29(19)
C006 C007 C005 118.7(2)
C006 C007 C009 118.88(16)
N1 N3 N4 107.48(18)
N2 C009 C007 114.43(15)
N2 C009 C013 110.50(19)
C007 C009 C013 112.83(19)
N3 N1 N2 108.34(16)
C014 C011 C005 123.65(18)
C006 C012 C014 122.3(2)
C011 C014 C012 116.6(2)
C011 C014 C015 121.8(2)
C012 C014 C015 121.6(2)

loop_
_geom_bond_atom_site_label_1
_geom_bond_atom_site_label_2
_geom_bond_distance
S C004 1.666(2)
N4 C004 1.361(3)
N4 N3 1.363(2)
N4 C32 1.452(3)
N2 C004 1.358(2)
N2 C009 1.472(3)
N2 N1 1.365(2)
C005 C007 1.418(2)
C005 C011 1.391(3)
C005 C017 1.521(3)
C006 C007 1.405(3)
C006 C012 1.387(3)
C006 C016 1.535(3)
C007 C009 1.528(3)
N3 N1 1.277(3)
C009 C013 1.535(3)
C011 C014 1.386(3)
C012 C014 1.393(3)
C014 C015 1.501(3)
